data_4349642
loop_
_publ_author_name
'Yao, Xiao-Nan'
'Yang, Mu-Wen'
'Xiong, Jin'
'Liu, Jia-Jia'
'Gao, Chen'
'Meng, Yin-Shan'
'Jiang, Shang-Da'
'Wang, Bing-Wu'
'Gao, Song'

_publ_section_title
;
 Enhanced magnetic anisotropy in a tellurium-coordinated cobalt single-ion
 magnet
;
_journal_issue 4
_journal_name_full 'Inorganic Chemistry Frontiers'
_journal_page_first 701
_journal_paper_doi 10.1039/C6QI00543H
_journal_volume 4
_journal_year 2017
_chemical_formula_moiety 'C24 H56 Co N2 P4 Te4'
_chemical_formula_sum 'C24 H56 Co N2 P4 Te4'
_chemical_formula_weight 1065.91
_chemical_properties_physical Air-sensitive,Moisture-sensitive
_space_group_crystal_system triclinic
_space_group_IT_number 2
_space_group_name_Hall '-P 1'
_space_group_name_H-M_alt 'P -1'
_atom_sites_solution_hydrogens geom
_audit_creation_method SHELXL-2013
_audit_update_record
;
2016-05-16 deposited with the CCDC.
2017-02-07 downloaded from the CCDC.
;
_cell_angle_alpha 95.538(3)
_cell_angle_beta 104.577(4)
_cell_angle_gamma 110.282(4)
_cell_formula_units_Z 2
_cell_length_a 9.9483(4)
_cell_length_b 13.4578(5)
_cell_length_c 16.0323(7)
_cell_measurement_reflns_used 8708
_cell_measurement_temperature 180(2)
_cell_measurement_theta_max 28.3060
_cell_measurement_theta_min 2.9950
_cell_volume 1908.21(15)
_computing_cell_refinement
;
CrysAlisPro, Agilent Technologies,
Version 1.171.37.35 (release 13-08-2014 CrysAlis171 .NET)
(compiled Aug 13 2014,18:06:01)
;
_computing_data_collection
;
CrysAlisPro, Agilent Technologies,
Version 1.171.37.35 (release 13-08-2014 CrysAlis171 .NET)
(compiled Aug 13 2014,18:06:01)
;
_computing_data_reduction
;
CrysAlisPro, Agilent Technologies,
Version 1.171.37.35 (release 13-08-2014 CrysAlis171 .NET)
(compiled Aug 13 2014,18:06:01)
;
_computing_structure_refinement 'SHELXL-2013 (Sheldrick, 2013)'
_diffrn_ambient_temperature 180(2)
_diffrn_detector_area_resol_mean 10.3914
_diffrn_measured_fraction_theta_full 0.998
_diffrn_measured_fraction_theta_max 0.894
_diffrn_measurement_device_type 'SuperNova, Dual, Cu at zero, Atlas'
_diffrn_measurement_method '\w scans'
_diffrn_radiation_type MoK\a
_diffrn_radiation_wavelength 0.71073
_diffrn_reflns_av_R_equivalents 0.0486
_diffrn_reflns_av_unetI/netI 0.0587
_diffrn_reflns_Laue_measured_fraction_full 0.998
_diffrn_reflns_Laue_measured_fraction_max 0.894
_diffrn_reflns_limit_h_max 13
_diffrn_reflns_limit_h_min -13
_diffrn_reflns_limit_k_max 18
_diffrn_reflns_limit_k_min -18
_diffrn_reflns_limit_l_max 21
_diffrn_reflns_limit_l_min -22
_diffrn_reflns_number 35384
_diffrn_reflns_point_group_measured_fraction_full 0.998
_diffrn_reflns_point_group_measured_fraction_max 0.894
_diffrn_reflns_theta_full 25.242
_diffrn_reflns_theta_max 30.327
_diffrn_reflns_theta_min 2.988
_diffrn_source 'SuperNova (Mo) X-ray Source'
_exptl_absorpt_coefficient_mu 3.631
_exptl_absorpt_correction_T_max 0.825
_exptl_absorpt_correction_T_min 0.499
_exptl_absorpt_correction_type gaussian
_exptl_absorpt_process_details
;
CrysAlisPro, Agilent Technologies,
Version 1.171.37.35 (release 13-08-2014 CrysAlis171 .NET)
(compiled Aug 13 2014,18:06:01)
Numerical absorption correction based on gaussian integration over
			a multifaceted crystal model
Empirical absorption correction using spherical harmonics,
 implemented in SCALE3 ABSPACK scaling algorithm.
;
_exptl_crystal_colour 'dark red'
_exptl_crystal_density_diffrn 1.855
_exptl_crystal_density_meas ?
_exptl_crystal_density_method none
_exptl_crystal_description block
_exptl_crystal_F_000 1018
_exptl_crystal_recrystallization_method 'Re-crystallisation from solvent'
_exptl_crystal_size_max 0.2828
_exptl_crystal_size_mid 0.1498
_exptl_crystal_size_min 0.0658
_refine_diff_density_max 0.920
_refine_diff_density_min -0.678
_refine_diff_density_rms 0.147
_refine_ls_extinction_method none
_refine_ls_goodness_of_fit_ref 1.071
_refine_ls_hydrogen_treatment constr
_refine_ls_matrix_type full
_refine_ls_number_parameters 316
_refine_ls_number_reflns 10255
_refine_ls_number_restraints 0
_refine_ls_restrained_S_all 1.071
_refine_ls_R_factor_all 0.0707
_refine_ls_R_factor_gt 0.0359
_refine_ls_shift/su_max 0.001
_refine_ls_shift/su_mean 0.000
_refine_ls_structure_factor_coef Fsqd
_refine_ls_weighting_details
;
 w=1/[\s^2^(Fo^2^)+(0.0164P)^2^]
 where P=(Fo^2^+2Fc^2^)/3
;
_refine_ls_weighting_scheme calc
_refine_ls_wR_factor_gt 0.0526
_refine_ls_wR_factor_ref 0.0647
_reflns_Friedel_coverage 0.000
_reflns_number_gt 7130
_reflns_number_total 10255
_reflns_threshold_expression 'I > 2\s(I)'
_cod_data_source_file c6qi00543h2.cif
_cod_data_source_block 1
_cod_depositor_comments
;
The following automatic conversions were performed:

data item '_chemical_melting_point' value 'not measured' was changed
to '?' -- the value is undefined or not given.

data item '_exptl_crystal_density_meas' value 'not measured' was
changed to '?' -- the value is perceived as not measured.

Automatic conversion script
Id: cif_fix_values 6909 2019-04-08 15:41:33Z antanas 
;
_cod_original_cell_volume 1908.19(14)
_cod_database_code 4349642
_shelx_space_group_comment
;
The symmetry employed for this shelxl refinement is uniquely defined
by the following loop, which should always be used as a source of
symmetry information in preference to the above space-group names.
They are only intended as comments.
;
_shelxl_version_number 2013-2
_solvent_exptl_crystal_recrystallization_method Hexane

loop_
_space_group_symop_operation_xyz
'x, y, z'
'-x, -y, -z'

loop_
_atom_site_label
_atom_site_type_symbol
_atom_site_fract_x
_atom_site_fract_y
_atom_site_fract_z
_atom_site_U_iso_or_equiv
_atom_site_adp_type
_atom_site_occupancy
_atom_site_site_symmetry_order
_atom_site_calc_flag
_atom_site_refinement_flags_posn
_atom_site_refinement_flags_adp
Te1 Te 0.51116(3) 0.20863(2) 0.12096(2) 0.03408(7) Uani 1 1 d . .
Te2 Te 0.52645(3) 0.34740(2) 0.37903(2) 0.03408(7) Uani 1 1 d . .
Te3 Te 0.45708(3) 0.01565(2) 0.30641(2) 0.03317(8) Uani 1 1 d . .
Te4 Te 0.11955(3) 0.13958(2) 0.21136(2) 0.03198(7) Uani 1 1 d . .
Co1 Co 0.40373(6) 0.17760(4) 0.25282(3) 0.02671(12) Uani 1 1 d . .
P2 P -0.00182(11) -0.05540(8) 0.19076(6) 0.0225(2) Uani 1 1 d . .
P1 P 0.22544(11) -0.09745(8) 0.32962(6) 0.0232(2) Uani 1 1 d . .
P3 P 0.73986(12) 0.36803(8) 0.18438(7) 0.0266(2) Uani 1 1 d . .
P4 P 0.64485(11) 0.48963(8) 0.30877(6) 0.0240(2) Uani 1 1 d . .
N1 N 0.0699(3) -0.1142(2) 0.26046(19) 0.0245(7) Uani 1 1 d . .
N2 N 0.7350(3) 0.4669(2) 0.2453(2) 0.0274(7) Uani 1 1 d . .
C1 C -0.1932(4) -0.0845(3) 0.1959(3) 0.0300(9) Uani 1 1 d . .
H1B H -0.2480 -0.1648 0.1793 0.036 Uiso 1 1 calc R U
C2 C -0.0221(4) -0.1152(3) 0.0787(2) 0.0303(9) Uani 1 1 d . .
H2B H -0.0727 -0.0780 0.0381 0.036 Uiso 1 1 calc R U
C3 C 0.2351(4) -0.0483(3) 0.4422(2) 0.0290(9) Uani 1 1 d . .
H3A H 0.3351 -0.0411 0.4812 0.035 Uiso 1 1 calc R U
C4 C 0.2295(5) -0.2331(3) 0.3273(3) 0.0311(9) Uani 1 1 d . .
H4A H 0.1364 -0.2795 0.3395 0.037 Uiso 1 1 calc R U
C5 C 0.7813(4) 0.6027(3) 0.3963(3) 0.0313(9) Uani 1 1 d . .
H5A H 0.8308 0.6615 0.3673 0.038 Uiso 1 1 calc R U
C6 C 0.3770(5) 0.4526(4) 0.1790(3) 0.0399(11) Uani 1 1 d . .
H6A H 0.3034 0.4819 0.1512 0.060 Uiso 1 1 calc R U
H6B H 0.3275 0.3902 0.2026 0.060 Uiso 1 1 calc R U
H6C H 0.4192 0.4298 0.1351 0.060 Uiso 1 1 calc R U
C7 C 0.5029(4) 0.5393(3) 0.2534(3) 0.0317(9) Uani 1 1 d . .
H7A H 0.4566 0.5582 0.2980 0.038 Uiso 1 1 calc R U
C8 C 0.8891(4) 0.3250(3) 0.2400(3) 0.0337(10) Uani 1 1 d . .
H8A H 0.8933 0.2692 0.1958 0.040 Uiso 1 1 calc R U
C9 C 0.1302(5) -0.0950(4) 0.0648(3) 0.0386(11) Uani 1 1 d . .
H9A H 0.1154 -0.1278 0.0042 0.058 Uiso 1 1 calc R U
H9B H 0.1853 -0.1272 0.1058 0.058 Uiso 1 1 calc R U
H9C H 0.1879 -0.0169 0.0755 0.058 Uiso 1 1 calc R U
C10 C 0.8544(5) 0.2717(3) 0.3155(3) 0.0391(11) Uani 1 1 d . .
H10A H 0.9358 0.2492 0.3431 0.059 Uiso 1 1 calc R U
H10B H 0.7595 0.2083 0.2930 0.059 Uiso 1 1 calc R U
H10C H 0.8454 0.3233 0.3591 0.059 Uiso 1 1 calc R U
C11 C 0.2294(5) 0.0636(3) 0.4538(3) 0.0399(11) Uani 1 1 d . .
H11A H 0.2356 0.0873 0.5149 0.060 Uiso 1 1 calc R U
H11B H 0.1347 0.0607 0.4143 0.060 Uiso 1 1 calc R U
H11C H 0.3142 0.1147 0.4397 0.060 Uiso 1 1 calc R U
C12 C -0.1913(5) -0.0497(4) 0.2895(3) 0.0406(11) Uani 1 1 d . .
H12A H -0.2946 -0.0663 0.2909 0.061 Uiso 1 1 calc R U
H12B H -0.1329 0.0282 0.3096 0.061 Uiso 1 1 calc R U
H12C H -0.1452 -0.0888 0.3283 0.061 Uiso 1 1 calc R U
C13 C 0.1154(5) -0.1280(4) 0.4730(3) 0.0435(11) Uani 1 1 d . .
H13A H 0.1248 -0.0984 0.5334 0.065 Uiso 1 1 calc R U
H13B H 0.1293 -0.1968 0.4711 0.065 Uiso 1 1 calc R U
H13C H 0.0153 -0.1402 0.4342 0.065 Uiso 1 1 calc R U
C14 C -0.2815(4) -0.0364(4) 0.1311(3) 0.0422(11) Uani 1 1 d . .
H14A H -0.3827 -0.0552 0.1368 0.063 Uiso 1 1 calc R U
H14B H -0.2891 -0.0655 0.0709 0.063 Uiso 1 1 calc R U
H14C H -0.2294 0.0425 0.1440 0.063 Uiso 1 1 calc R U
C15 C -0.1227(5) -0.2354(3) 0.0536(3) 0.0409(11) Uani 1 1 d . .
H15A H -0.1306 -0.2642 -0.0067 0.061 Uiso 1 1 calc R U
H15B H -0.2230 -0.2451 0.0575 0.061 Uiso 1 1 calc R U
H15C H -0.0789 -0.2741 0.0940 0.061 Uiso 1 1 calc R U
C16 C 0.2225(5) -0.2826(3) 0.2364(3) 0.0410(11) Uani 1 1 d . .
H16A H 0.2239 -0.3550 0.2364 0.061 Uiso 1 1 calc R U
H16B H 0.3095 -0.2369 0.2207 0.061 Uiso 1 1 calc R U
H16C H 0.1296 -0.2877 0.1934 0.061 Uiso 1 1 calc R U
C17 C 0.7971(5) 0.4235(3) 0.0934(3) 0.0415(11) Uani 1 1 d . .
H17A H 0.8919 0.4893 0.1202 0.050 Uiso 1 1 calc R U
C18 C 0.5743(5) 0.6425(3) 0.2211(3) 0.0440(11) Uani 1 1 d . .
H18A H 0.4958 0.6671 0.1921 0.066 Uiso 1 1 calc R U
H18B H 0.6250 0.6276 0.1792 0.066 Uiso 1 1 calc R U
H18C H 0.6478 0.6989 0.2713 0.066 Uiso 1 1 calc R U
C19 C 0.9040(5) 0.5703(4) 0.4492(3) 0.0446(12) Uani 1 1 d . .
H19A H 0.9765 0.6316 0.4961 0.067 Uiso 1 1 calc R U
H19B H 0.9558 0.5494 0.4104 0.067 Uiso 1 1 calc R U
H19C H 0.8587 0.5090 0.4753 0.067 Uiso 1 1 calc R U
C20 C 1.0434(5) 0.4175(4) 0.2707(3) 0.0512(13) Uani 1 1 d . .
H20A H 1.1197 0.3908 0.2992 0.077 Uiso 1 1 calc R U
H20B H 1.0425 0.4751 0.3127 0.077 Uiso 1 1 calc R U
H20C H 1.0671 0.4461 0.2199 0.077 Uiso 1 1 calc R U
C21 C 0.3640(5) -0.2348(4) 0.3985(3) 0.0527(13) Uani 1 1 d . .
H21A H 0.3599 -0.3090 0.3946 0.079 Uiso 1 1 calc R U
H21B H 0.3603 -0.2082 0.4567 0.079 Uiso 1 1 calc R U
H21C H 0.4579 -0.1882 0.3898 0.079 Uiso 1 1 calc R U
C22 C 0.7125(5) 0.6502(4) 0.4568(3) 0.0510(13) Uani 1 1 d . .
H22A H 0.7925 0.7103 0.5019 0.077 Uiso 1 1 calc R U
H22B H 0.6603 0.5942 0.4853 0.077 Uiso 1 1 calc R U
H22C H 0.6407 0.6767 0.4222 0.077 Uiso 1 1 calc R U
C23 C 0.6805(6) 0.4609(4) 0.0396(3) 0.0582(15) Uani 1 1 d . .
H23A H 0.7143 0.4907 -0.0084 0.087 Uiso 1 1 calc R U
H23B H 0.6684 0.5167 0.0775 0.087 Uiso 1 1 calc R U
H23C H 0.5840 0.3992 0.0149 0.087 Uiso 1 1 calc R U
C24 C 0.8334(7) 0.3460(4) 0.0339(3) 0.0674(17) Uani 1 1 d . .
H24A H 0.8641 0.3805 -0.0130 0.101 Uiso 1 1 calc R U
H24B H 0.7438 0.2792 0.0079 0.101 Uiso 1 1 calc R U
H24C H 0.9153 0.3287 0.0690 0.101 Uiso 1 1 calc R U

loop_
_atom_site_aniso_label
_atom_site_aniso_U_11
_atom_site_aniso_U_22
_atom_site_aniso_U_33
_atom_site_aniso_U_23
_atom_site_aniso_U_13
_atom_site_aniso_U_12
Te1 0.03677(16) 0.03098(16) 0.02692(15) 0.00094(12) 0.00882(12) 0.00600(13)
Te2 0.04659(18) 0.02579(15) 0.02829(16) 0.00671(12) 0.01772(13) 0.00734(13)
Te3 0.02412(14) 0.03189(16) 0.05083(19) 0.01833(14) 0.01560(13) 0.01392(12)
Te4 0.02577(14) 0.02171(14) 0.04868(18) 0.00838(13) 0.00889(12) 0.01080(12)
Co1 0.0251(3) 0.0220(3) 0.0325(3) 0.0071(2) 0.0092(2) 0.0078(2)
P2 0.0210(5) 0.0212(5) 0.0252(5) 0.0047(4) 0.0062(4) 0.0086(4)
P1 0.0246(5) 0.0216(5) 0.0254(6) 0.0074(4) 0.0082(4) 0.0101(4)
P3 0.0320(6) 0.0230(5) 0.0286(6) 0.0063(5) 0.0150(5) 0.0107(5)
P4 0.0287(5) 0.0194(5) 0.0245(5) 0.0044(4) 0.0090(4) 0.0092(4)
N1 0.0251(17) 0.0243(17) 0.0240(17) 0.0068(14) 0.0089(14) 0.0080(14)
N2 0.0306(18) 0.0221(17) 0.0324(19) 0.0075(15) 0.0161(15) 0.0085(15)
C1 0.020(2) 0.030(2) 0.038(2) 0.0064(19) 0.0052(17) 0.0087(18)
C2 0.037(2) 0.029(2) 0.025(2) 0.0075(18) 0.0076(18) 0.015(2)
C3 0.025(2) 0.034(2) 0.023(2) 0.0051(18) 0.0034(17) 0.0091(18)
C4 0.037(2) 0.025(2) 0.037(2) 0.0131(19) 0.0122(19) 0.0161(19)
C5 0.034(2) 0.019(2) 0.033(2) -0.0006(18) 0.0077(19) 0.0052(18)
C6 0.040(3) 0.046(3) 0.038(3) 0.016(2) 0.010(2) 0.021(2)
C7 0.039(2) 0.033(2) 0.033(2) 0.009(2) 0.017(2) 0.020(2)
C8 0.033(2) 0.027(2) 0.041(3) 0.001(2) 0.012(2) 0.0129(19)
C9 0.049(3) 0.045(3) 0.030(2) 0.009(2) 0.018(2) 0.023(2)
C10 0.036(3) 0.038(3) 0.043(3) 0.006(2) 0.007(2) 0.018(2)
C11 0.043(3) 0.037(3) 0.032(3) -0.004(2) 0.008(2) 0.012(2)
C12 0.028(2) 0.054(3) 0.045(3) 0.009(2) 0.016(2) 0.017(2)
C13 0.050(3) 0.044(3) 0.035(3) 0.011(2) 0.019(2) 0.010(2)
C14 0.027(2) 0.051(3) 0.044(3) 0.004(2) 0.001(2) 0.019(2)
C15 0.042(3) 0.037(3) 0.035(3) -0.004(2) 0.005(2) 0.013(2)
C16 0.050(3) 0.029(2) 0.050(3) 0.009(2) 0.016(2) 0.023(2)
C17 0.058(3) 0.033(2) 0.040(3) 0.009(2) 0.032(2) 0.011(2)
C18 0.050(3) 0.037(3) 0.055(3) 0.019(2) 0.021(2) 0.022(2)
C19 0.045(3) 0.035(3) 0.040(3) 0.001(2) -0.002(2) 0.011(2)
C20 0.031(3) 0.043(3) 0.077(4) 0.006(3) 0.015(2) 0.013(2)
C21 0.057(3) 0.051(3) 0.057(3) 0.026(3) 0.006(3) 0.032(3)
C22 0.059(3) 0.035(3) 0.052(3) -0.011(2) 0.018(3) 0.014(2)
C23 0.092(4) 0.061(3) 0.038(3) 0.029(3) 0.030(3) 0.036(3)
C24 0.114(5) 0.060(4) 0.063(4) 0.022(3) 0.071(4) 0.042(4)

loop_
_atom_type_symbol
_atom_type_description
_atom_type_scat_dispersion_real
_atom_type_scat_dispersion_imag
_atom_type_scat_source
C C 0.0033 0.0016 'International Tables Vol C Tables 4.2.6.8 and 6.1.1.4'
H H 0.0000 0.0000 'International Tables Vol C Tables 4.2.6.8 and 6.1.1.4'
N N 0.0061 0.0033 'International Tables Vol C Tables 4.2.6.8 and 6.1.1.4'
P P 0.1023 0.0942 'International Tables Vol C Tables 4.2.6.8 and 6.1.1.4'
Co Co 0.3494 0.9721 'International Tables Vol C Tables 4.2.6.8 and 6.1.1.4'
Te Te -0.5308 1.6751 'International Tables Vol C Tables 4.2.6.8 and 6.1.1.4'

loop_
_geom_angle_atom_site_label_1
_geom_angle_atom_site_label_2
_geom_angle_atom_site_label_3
_geom_angle
P3 Te1 Co1 102.73(3)
P4 Te2 Co1 102.99(3)
P1 Te3 Co1 104.83(3)
P2 Te4 Co1 104.48(3)
Te4 Co1 Te3 110.97(2)
Te4 Co1 Te2 103.966(19)
Te3 Co1 Te2 110.83(2)
Te4 Co1 Te1 113.03(2)
Te3 Co1 Te1 105.979(19)
Te2 Co1 Te1 112.18(2)
N1 P2 C2 110.95(16)
N1 P2 C1 106.15(16)
C2 P2 C1 106.05(18)
N1 P2 Te4 118.05(12)
C2 P2 Te4 108.18(13)
C1 P2 Te4 106.72(13)
N1 P1 C3 112.19(16)
N1 P1 C4 105.63(17)
C3 P1 C4 105.87(18)
N1 P1 Te3 118.68(12)
C3 P1 Te3 107.07(13)
C4 P1 Te3 106.55(13)
N2 P3 C17 104.86(17)
N2 P3 C8 111.70(18)
C17 P3 C8 105.31(19)
N2 P3 Te1 118.58(12)
C17 P3 Te1 107.39(16)
C8 P3 Te1 108.08(13)
N2 P4 C5 105.69(18)
N2 P4 C7 111.03(17)
C5 P4 C7 105.16(18)
N2 P4 Te2 118.95(11)
C5 P4 Te2 106.94(14)
C7 P4 Te2 108.12(13)
P1 N1 P2 140.7(2)
P4 N2 P3 139.8(2)
C12 C1 C14 111.3(3)
C12 C1 P2 110.8(3)
C14 C1 P2 113.5(3)
C9 C2 C15 111.5(3)
C9 C2 P2 111.5(3)
C15 C2 P2 112.1(3)
C11 C3 C13 111.4(3)
C11 C3 P1 111.9(3)
C13 C3 P1 112.3(3)
C16 C4 C21 111.5(3)
C16 C4 P1 110.8(3)
C21 C4 P1 113.0(3)
C19 C5 C22 110.8(4)
C19 C5 P4 110.2(3)
C22 C5 P4 114.3(3)
C6 C7 C18 111.4(3)
C6 C7 P4 111.9(3)
C18 C7 P4 111.5(3)
C10 C8 C20 111.1(4)
C10 C8 P3 111.8(3)
C20 C8 P3 112.2(3)
C23 C17 C24 111.0(4)
C23 C17 P3 111.2(3)
C24 C17 P3 113.4(3)

loop_
_geom_bond_atom_site_label_1
_geom_bond_atom_site_label_2
_geom_bond_distance
Te1 P3 2.4172(11)
Te1 Co1 2.6045(6)
Te2 P4 2.4168(10)
Te2 Co1 2.5955(6)
Te3 P1 2.4238(10)
Te3 Co1 2.5893(5)
Te4 P2 2.4265(10)
Te4 Co1 2.5849(6)
P2 N1 1.595(3)
P2 C2 1.828(4)
P2 C1 1.831(4)
P1 N1 1.588(3)
P1 C3 1.828(4)
P1 C4 1.837(4)
P3 N2 1.595(3)
P3 C17 1.828(4)
P3 C8 1.834(4)
P4 N2 1.589(3)
P4 C5 1.823(4)
P4 C7 1.835(4)
C1 C12 1.522(5)
C1 C14 1.528(5)
C2 C9 1.521(5)
C2 C15 1.527(6)
C3 C11 1.521(5)
C3 C13 1.525(5)
C4 C16 1.516(5)
C4 C21 1.534(5)
C5 C19 1.523(5)
C5 C22 1.529(5)
C6 C7 1.523(6)
C7 C18 1.531(5)
C8 C10 1.518(5)
C8 C20 1.524(6)
C17 C23 1.525(6)
C17 C24 1.541(6)

loop_
_cod_changelog_entry_id
_cod_changelog_entry_author
_cod_changelog_entry_date
_cod_changelog_entry_text
1 'Vaitkus, Antanas' 2022-06-28T17:07:00+03:00
;
 Removed the '_chemical_name_systematic' and '_chemical_name_common' data items
 that had incorrect values.
;
